data_4085908
loop_
_publ_author_name
'Liu, Tianbiao'
'Liao, Qian'
'O&#x2019;Hagan, Molly'
'Hulley, Elliott B.'
'DuBois, Daniel L.'
'Bullock, R. Morris'

_publ_contact_author
; 
Tianbiao Leo Liu 
Pacific Northwest National Laboratory 
Richland, WA, 99354 
USA 
;
_publ_section_title
;
 Iron Complexes Bearing Diphosphine Ligands with Positioned Pendant Amines
 as Electrocatalysts for the Oxidation of H2
;
_journal_issue 12
_journal_name_full Organometallics
_journal_page_first 2747
_journal_paper_doi 10.1021/om501289f
_journal_volume 34
_journal_year 2015
_chemical_formula_sum 'C36 H45 F4 Fe N3 P2'
_chemical_formula_weight 713.54
_chemical_name_systematic
; 
 ? 
;
_space_group_IT_number 2
_symmetry_cell_setting triclinic
_symmetry_space_group_name_Hall '-P 1'
_symmetry_space_group_name_H-M 'P -1'
_atom_sites_solution_hydrogens geom
_atom_sites_solution_primary direct
_atom_sites_solution_secondary difmap
_audit_creation_method SHELXL-97
_cell_angle_alpha 81.200(2)
_cell_angle_beta 75.996(2)
_cell_angle_gamma 78.033(2)
_cell_formula_units_Z 4
_cell_length_a 14.3831(7)
_cell_length_b 14.5225(8)
_cell_length_c 17.3362(9)
_cell_measurement_reflns_used 9314
_cell_measurement_temperature 100(2)
_cell_measurement_theta_max 26.76
_cell_measurement_theta_min 2.44
_cell_volume 3417.0(3)
_computing_cell_refinement 'Bruker SAINT'
_computing_data_collection 'Bruker APEX2'
_computing_data_reduction 'Bruker SAINT'
_computing_molecular_graphics 'Bruker SHELXTL'
_computing_publication_material 'Bruker SHELXTL'
_computing_structure_refinement 'SHELXL-97 (Sheldrick, 2008)'
_computing_structure_solution 'SHELXS-97 (Sheldrick, 2008)'
_diffrn_ambient_temperature 100(2)
_diffrn_measured_fraction_theta_full 0.988
_diffrn_measured_fraction_theta_max 0.988
_diffrn_measurement_device_type 'Bruker APEX-II CCD'
_diffrn_measurement_method '\f and \w scans'
_diffrn_radiation_monochromator graphite
_diffrn_radiation_source 'fine-focus sealed tube'
_diffrn_radiation_type MoK\a
_diffrn_radiation_wavelength 0.71073
_diffrn_reflns_av_R_equivalents 0.0945
_diffrn_reflns_av_sigmaI/netI 0.0910
_diffrn_reflns_limit_h_max 18
_diffrn_reflns_limit_h_min -17
_diffrn_reflns_limit_k_max 18
_diffrn_reflns_limit_k_min -18
_diffrn_reflns_limit_l_max 22
_diffrn_reflns_limit_l_min -22
_diffrn_reflns_number 71741
_diffrn_reflns_theta_full 26.84
_diffrn_reflns_theta_max 26.84
_diffrn_reflns_theta_min 1.44
_exptl_absorpt_coefficient_mu 0.587
_exptl_absorpt_correction_T_max 0.9600
_exptl_absorpt_correction_T_min 0.9068
_exptl_absorpt_correction_type multi-scan
_exptl_absorpt_process_details 'SADABS; (Sheldrick, 2006)'
_exptl_crystal_colour purple
_exptl_crystal_density_diffrn 1.387
_exptl_crystal_description block
_exptl_crystal_F_000 1496
_exptl_crystal_size_max 0.17
_exptl_crystal_size_mid 0.12
_exptl_crystal_size_min 0.07
_refine_diff_density_max 0.755
_refine_diff_density_min -0.716
_refine_diff_density_rms 0.075
_refine_ls_extinction_method none
_refine_ls_goodness_of_fit_ref 0.946
_refine_ls_hydrogen_treatment riding
_refine_ls_matrix_type full
_refine_ls_number_parameters 849
_refine_ls_number_reflns 14491
_refine_ls_number_restraints 0
_refine_ls_restrained_S_all 0.946
_refine_ls_R_factor_all 0.0632
_refine_ls_R_factor_gt 0.0522
_refine_ls_shift/su_max 0.001
_refine_ls_shift/su_mean 0.000
_refine_ls_structure_factor_coef Fsqd
_refine_ls_weighting_details 'calc w=1/[\s^2^(Fo^2^)+(0.1000P)^2^+0.2410P] where P=(Fo^2^+2Fc^2^)/3'
_refine_ls_weighting_scheme calc
_refine_ls_wR_factor_gt 0.1465
_refine_ls_wR_factor_ref 0.1613
_reflns_number_gt 11790
_reflns_number_total 14491
_reflns_threshold_expression >2sigma(I)
_cod_data_source_file om501289f_si_002.cif
_cod_data_source_block tbufpycpfeh_0m
_cod_depositor_comments
;
The following automatic conversions were performed:

'_symmetry_cell_setting' value 'Triclinic' changed to 'triclinic'
according to
/usr/data/users/saulius/crontab/automatic-downloads/rss-feeds/ACS/lib/dictionaries/cif_core.dic
dictionary named 'cif_core.dic' version 2.4.2 from 2011-04-26.

Automatic conversion script
Id: cif_fix_values 3271 2015-04-21 07:52:19Z andrius 

 Adding full bibliography for 4085908--4085911.cif.
;
_cod_original_sg_symbol_H-M P-1
_cod_database_code 4085908

loop_
_symmetry_equiv_pos_as_xyz
'x, y, z'
'-x, -y, -z'

loop_
_atom_site_label
_atom_site_type_symbol
_atom_site_fract_x
_atom_site_fract_y
_atom_site_fract_z
_atom_site_U_iso_or_equiv
_atom_site_adp_type
_atom_site_occupancy
_atom_site_symmetry_multiplicity
_atom_site_calc_flag
_atom_site_refinement_flags
Fe1 Fe 0.24106(2) 0.39861(2) 0.579064(19) 0.02766(11) Uani 1 1 d .
Fe2 Fe -0.05174(2) 0.10611(2) 0.206326(18) 0.02734(10) Uani 1 1 d .
P1 P 0.33844(4) 0.31836(4) 0.48725(3) 0.02759(14) Uani 1 1 d .
P3 P 0.04623(4) 0.18345(4) 0.11832(3) 0.02761(14) Uani 1 1 d .
P2 P 0.25460(4) 0.51404(4) 0.48598(3) 0.02708(14) Uani 1 1 d .
P4 P 0.06496(4) -0.01144(4) 0.18054(3) 0.02642(14) Uani 1 1 d .
F1 F 0.24586(13) 0.21333(11) 0.80891(9) 0.0461(4) Uani 1 1 d .
F2 F 0.33024(13) 0.22569(12) 0.92603(9) 0.0499(4) Uani 1 1 d .
F3 F 0.23409(11) 0.54458(10) 0.74306(9) 0.0397(3) Uani 1 1 d .
F4 F 0.31654(13) 0.54031(11) 0.86548(9) 0.0467(4) Uani 1 1 d .
F5 F -0.34355(12) 0.28922(11) 0.24445(11) 0.0515(4) Uani 1 1 d .
F6 F -0.51170(12) 0.27052(13) 0.21770(11) 0.0585(5) Uani 1 1 d .
F7 F -0.25479(11) -0.04522(10) 0.25792(9) 0.0411(3) Uani 1 1 d .
F8 F -0.42665(13) -0.04708(12) 0.22817(10) 0.0527(4) Uani 1 1 d .
N2 N 0.20143(14) 0.39747(14) 0.39698(11) 0.0300(4) Uani 1 1 d .
N1 N 0.43273(14) 0.45438(13) 0.39218(11) 0.0288(4) Uani 1 1 d .
N3 N 0.32338(16) 0.38326(16) 0.89591(12) 0.0388(5) Uani 1 1 d .
N5 N 0.17287(15) 0.10696(14) 0.21656(11) 0.0301(4) Uani 1 1 d .
N4 N 0.15606(15) 0.04359(14) 0.02756(11) 0.0295(4) Uani 1 1 d .
N6 N -0.46985(16) 0.11191(18) 0.22295(13) 0.0425(5) Uani 1 1 d .
C1 C 0.18574(18) 0.37636(18) 0.70236(14) 0.0326(5) Uani 1 1 d .
C2 C 0.18668(18) 0.29445(18) 0.66565(14) 0.0334(5) Uani 1 1 d .
H2 H 0.2211 0.2325 0.6773 0.040 Uiso 1 1 calc R
C3 C 0.12676(19) 0.32206(19) 0.60838(15) 0.0366(6) Uani 1 1 d .
H3 H 0.1141 0.2818 0.5752 0.044 Uiso 1 1 calc R
C4 C 0.08972(18) 0.41961(19) 0.60980(15) 0.0367(6) Uani 1 1 d .
H4 H 0.0476 0.4564 0.5776 0.044 Uiso 1 1 calc R
C5 C 0.12564(18) 0.45412(18) 0.66730(14) 0.0333(5) Uani 1 1 d .
H5 H 0.1120 0.5176 0.6800 0.040 Uiso 1 1 calc R
C6 C 0.28968(18) 0.32525(17) 0.39552(14) 0.0308(5) Uani 1 1 d .
H6A H 0.3400 0.3405 0.3477 0.037 Uiso 1 1 calc R
H6B H 0.2746 0.2629 0.3916 0.037 Uiso 1 1 calc R
C7 C 0.21539(18) 0.49496(16) 0.39590(14) 0.0297(5) Uani 1 1 d .
H7A H 0.1535 0.5387 0.3922 0.036 Uiso 1 1 calc R
H7B H 0.2650 0.5105 0.3477 0.036 Uiso 1 1 calc R
C8 C 0.45347(17) 0.36275(16) 0.43794(14) 0.0292(5) Uani 1 1 d .
H8A H 0.4885 0.3686 0.4791 0.035 Uiso 1 1 calc R
H8B H 0.4959 0.3169 0.4019 0.035 Uiso 1 1 calc R
C9 C 0.38234(17) 0.52802(16) 0.44358(14) 0.0283(5) Uani 1 1 d .
H9A H 0.3839 0.5909 0.4123 0.034 Uiso 1 1 calc R
H9B H 0.4162 0.5248 0.4876 0.034 Uiso 1 1 calc R
C10 C 0.14973(18) 0.39121(18) 0.33446(15) 0.0334(5) Uani 1 1 d .
H10A H 0.0817 0.4242 0.3506 0.040 Uiso 1 1 calc R
H10B H 0.1476 0.3236 0.3339 0.040 Uiso 1 1 calc R
C11 C 0.51971(18) 0.48149(17) 0.33603(14) 0.0323(5) Uani 1 1 d .
H11A H 0.5524 0.4296 0.3025 0.039 Uiso 1 1 calc R
H11B H 0.5661 0.4922 0.3663 0.039 Uiso 1 1 calc R
C12 C 0.38725(18) 0.18779(16) 0.50796(14) 0.0320(5) Uani 1 1 d .
C13 C 0.3039(2) 0.13128(18) 0.53193(16) 0.0382(6) Uani 1 1 d .
H13A H 0.3302 0.0642 0.5441 0.057 Uiso 1 1 calc R
H13B H 0.2705 0.1388 0.4877 0.057 Uiso 1 1 calc R
H13C H 0.2577 0.1548 0.5793 0.057 Uiso 1 1 calc R
C14 C 0.4597(2) 0.14608(19) 0.43602(16) 0.0433(6) Uani 1 1 d .
H14A H 0.5207 0.1699 0.4274 0.065 Uiso 1 1 calc R
H14B H 0.4322 0.1648 0.3883 0.065 Uiso 1 1 calc R
H3A H 0.4724 0.0769 0.4464 0.065 Uiso 1 1 calc R
C15 C 0.4377(2) 0.17665(18) 0.57854(16) 0.0379(6) Uani 1 1 d .
H15A H 0.4646 0.1097 0.5908 0.057 Uiso 1 1 calc R
H15B H 0.3902 0.1996 0.6255 0.057 Uiso 1 1 calc R
H15C H 0.4904 0.2136 0.5643 0.057 Uiso 1 1 calc R
C16 C 0.19905(18) 0.64191(16) 0.49716(14) 0.0306(5) Uani 1 1 d .
C17 C 0.08854(19) 0.65342(19) 0.53090(16) 0.0398(6) Uani 1 1 d .
H17A H 0.0609 0.7207 0.5338 0.060 Uiso 1 1 calc R
H17B H 0.0759 0.6191 0.5846 0.060 Uiso 1 1 calc R
H17C H 0.0584 0.6278 0.4958 0.060 Uiso 1 1 calc R
C18 C 0.2148(2) 0.70437(18) 0.41661(15) 0.0382(6) Uani 1 1 d .
H18A H 0.1824 0.7697 0.4244 0.057 Uiso 1 1 calc R
H18B H 0.1875 0.6804 0.3787 0.057 Uiso 1 1 calc R
H18C H 0.2847 0.7028 0.3954 0.057 Uiso 1 1 calc R
C19 C 0.24677(19) 0.67543(17) 0.55504(15) 0.0350(5) Uani 1 1 d .
H19A H 0.3149 0.6787 0.5297 0.053 Uiso 1 1 calc R
H19B H 0.2439 0.6308 0.6037 0.053 Uiso 1 1 calc R
H19C H 0.2121 0.7383 0.5688 0.053 Uiso 1 1 calc R
C20 C 0.19024(18) 0.43088(18) 0.24941(15) 0.0333(5) Uani 1 1 d .
C21 C 0.27050(19) 0.38233(19) 0.20055(15) 0.0367(6) Uani 1 1 d .
H21 H 0.3031 0.3232 0.2209 0.044 Uiso 1 1 calc R
C22 C 0.3041(2) 0.4191(2) 0.12186(17) 0.0458(7) Uani 1 1 d .
H22 H 0.3595 0.3851 0.0892 0.055 Uiso 1 1 calc R
C23 C 0.2571(3) 0.5044(2) 0.09134(17) 0.0521(8) Uani 1 1 d .
H23 H 0.2792 0.5292 0.0375 0.063 Uiso 1 1 calc R
C24 C 0.1773(3) 0.5538(2) 0.13985(17) 0.0495(7) Uani 1 1 d .
H24 H 0.1450 0.6130 0.1194 0.059 Uiso 1 1 calc R
C25 C 0.1443(2) 0.51753(19) 0.21789(16) 0.0408(6) Uani 1 1 d .
H25 H 0.0895 0.5522 0.2505 0.049 Uiso 1 1 calc R
C26 C 0.49127(17) 0.57050(17) 0.28339(14) 0.0310(5) Uani 1 1 d .
C27 C 0.4364(2) 0.5696(2) 0.22728(15) 0.0390(6) Uani 1 1 d .
H27 H 0.4208 0.5118 0.2195 0.047 Uiso 1 1 calc R
C28 C 0.4047(2) 0.6530(2) 0.18302(16) 0.0453(7) Uani 1 1 d .
H28 H 0.3677 0.6520 0.1447 0.054 Uiso 1 1 calc R
C29 C 0.4267(2) 0.7376(2) 0.19424(17) 0.0453(7) Uani 1 1 d .
H29 H 0.4039 0.7948 0.1644 0.054 Uiso 1 1 calc R
C30 C 0.4815(2) 0.73896(19) 0.24832(16) 0.0406(6) Uani 1 1 d .
H30 H 0.4976 0.7969 0.2553 0.049 Uiso 1 1 calc R
C31 C 0.51348(18) 0.65573(18) 0.29308(14) 0.0341(5) Uani 1 1 d .
H31 H 0.5511 0.6573 0.3308 0.041 Uiso 1 1 calc R
C32 C 0.23380(17) 0.37897(17) 0.76771(14) 0.0319(5) Uani 1 1 d .
C33 C 0.25446(18) 0.46108(17) 0.78688(14) 0.0341(5) Uani 1 1 d .
C34 C 0.29820(19) 0.45887(19) 0.84974(15) 0.0365(6) Uani 1 1 d .
C35 C 0.3054(2) 0.3048(2) 0.87895(15) 0.0392(6) Uani 1 1 d .
C36 C 0.26162(19) 0.29873(18) 0.81805(15) 0.0366(6) Uani 1 1 d .
C37 C -0.19568(18) 0.12909(17) 0.27378(14) 0.0309(5) Uani 1 1 d .
C38 C -0.15356(19) 0.21236(18) 0.26521(15) 0.0342(5) Uani 1 1 d .
H38 H -0.1772 0.2733 0.2412 0.041 Uiso 1 1 calc R
C39 C -0.07010(19) 0.18728(19) 0.29918(14) 0.0359(6) Uani 1 1 d .
H39 H -0.0278 0.2286 0.3016 0.043 Uiso 1 1 calc R
C40 C -0.06080(19) 0.09056(18) 0.32876(14) 0.0333(5) Uani 1 1 d .
H40 H -0.0115 0.0557 0.3550 0.040 Uiso 1 1 calc R
C41 C -0.13757(18) 0.05422(18) 0.31277(14) 0.0323(5) Uani 1 1 d .
H41 H -0.1482 -0.0093 0.3259 0.039 Uiso 1 1 calc R
C42 C 0.16466(18) 0.17701(17) 0.14741(14) 0.0308(5) Uani 1 1 d .
H42A H 0.2192 0.1595 0.1020 0.037 Uiso 1 1 calc R
H42B H 0.1689 0.2398 0.1605 0.037 Uiso 1 1 calc R
C43 C 0.17978(17) 0.00934(16) 0.20044(14) 0.0290(5) Uani 1 1 d .
H43A H 0.1956 -0.0345 0.2470 0.035 Uiso 1 1 calc R
H43B H 0.2335 -0.0048 0.1536 0.035 Uiso 1 1 calc R
C44 C 0.09305(18) 0.13524(16) 0.02024(13) 0.0303(5) Uani 1 1 d .
H44A H 0.0375 0.1287 -0.0017 0.036 Uiso 1 1 calc R
H44B H 0.1298 0.1801 -0.0177 0.036 Uiso 1 1 calc R
C45 C 0.10278(18) -0.02971(16) 0.07374(13) 0.0298(5) Uani 1 1 d .
H45A H 0.1447 -0.0927 0.0678 0.036 Uiso 1 1 calc R
H45B H 0.0445 -0.0286 0.0525 0.036 Uiso 1 1 calc R
C46 C 0.25362(18) 0.11481(18) 0.25212(15) 0.0342(5) Uani 1 1 d .
H46A H 0.2525 0.1821 0.2568 0.041 Uiso 1 1 calc R
H46B H 0.3165 0.0899 0.2173 0.041 Uiso 1 1 calc R
C47 C 0.21113(18) 0.01436(17) -0.05102(14) 0.0327(5) Uani 1 1 d .
H47A H 0.2402 0.0677 -0.0835 0.039 Uiso 1 1 calc R
H47B H 0.1664 -0.0027 -0.0797 0.039 Uiso 1 1 calc R
C48 C 0.01129(18) 0.31325(17) 0.08450(15) 0.0330(5) Uani 1 1 d .
C49 C -0.0825(2) 0.32650(19) 0.05333(17) 0.0399(6) Uani 1 1 d .
H49A H -0.1031 0.3938 0.0367 0.060 Uiso 1 1 calc R
H49B H -0.1339 0.3039 0.0959 0.060 Uiso 1 1 calc R
H49C H -0.0703 0.2903 0.0075 0.060 Uiso 1 1 calc R
C50 C 0.0909(2) 0.35181(18) 0.01866(16) 0.0415(6) Uani 1 1 d .
H50A H 0.0954 0.3258 -0.0313 0.062 Uiso 1 1 calc R
H50B H 0.1536 0.3332 0.0347 0.062 Uiso 1 1 calc R
H50C H 0.0745 0.4210 0.0106 0.062 Uiso 1 1 calc R
C51 C -0.0083(2) 0.37275(18) 0.15548(16) 0.0383(6) Uani 1 1 d .
H51A H 0.0519 0.3669 0.1743 0.057 Uiso 1 1 calc R
H51B H -0.0583 0.3497 0.1991 0.057 Uiso 1 1 calc R
H51C H -0.0309 0.4393 0.1380 0.057 Uiso 1 1 calc R
C52 C 0.06315(18) -0.13772(17) 0.22622(14) 0.0315(5) Uani 1 1 d .
C53 C 0.0349(2) -0.14355(18) 0.31758(14) 0.0361(6) Uani 1 1 d .
H53A H -0.0320 -0.1100 0.3342 0.054 Uiso 1 1 calc R
H53B H 0.0793 -0.1143 0.3369 0.054 Uiso 1 1 calc R
H53C H 0.0393 -0.2101 0.3400 0.054 Uiso 1 1 calc R
C54 C 0.16315(19) -0.20182(18) 0.20446(15) 0.0362(6) Uani 1 1 d .
H54A H 0.1583 -0.2669 0.2280 0.054 Uiso 1 1 calc R
H54B H 0.2108 -0.1792 0.2254 0.054 Uiso 1 1 calc R
H54C H 0.1840 -0.2002 0.1462 0.054 Uiso 1 1 calc R
C55 C -0.01194(19) -0.17525(18) 0.19521(15) 0.0357(5) Uani 1 1 d .
H55A H 0.0123 -0.1828 0.1382 0.054 Uiso 1 1 calc R
H55B H -0.0736 -0.1303 0.2027 0.054 Uiso 1 1 calc R
H55C H -0.0224 -0.2366 0.2250 0.054 Uiso 1 1 calc R
C56 C 0.24362(18) 0.05922(17) 0.33374(14) 0.0329(5) Uani 1 1 d .
C57 C 0.3127(2) -0.01851(18) 0.35167(15) 0.0371(6) Uani 1 1 d .
H57 H 0.3714 -0.0342 0.3133 0.045 Uiso 1 1 calc R
C58 C 0.2970(2) -0.07285(19) 0.42421(16) 0.0415(6) Uani 1 1 d .
H58 H 0.3448 -0.1259 0.4353 0.050 Uiso 1 1 calc R
C59 C 0.2127(2) -0.05124(19) 0.48115(15) 0.0397(6) Uani 1 1 d .
H59 H 0.2020 -0.0895 0.5310 0.048 Uiso 1 1 calc R
C60 C 0.1436(2) 0.02690(19) 0.46491(15) 0.0393(6) Uani 1 1 d .
H60 H 0.0854 0.0426 0.5039 0.047 Uiso 1 1 calc R
C61 C 0.15930(19) 0.08187(19) 0.39213(15) 0.0356(5) Uani 1 1 d .
H61 H 0.1121 0.1358 0.3817 0.043 Uiso 1 1 calc R
C62 C 0.29075(18) -0.06955(18) -0.04058(14) 0.0334(5) Uani 1 1 d .
C63 C 0.3738(2) -0.0576(2) -0.01836(16) 0.0448(7) Uani 1 1 d .
H63 H 0.3808 0.0040 -0.0113 0.054 Uiso 1 1 calc R
C64 C 0.4457(2) -0.1333(3) -0.00653(19) 0.0588(9) Uani 1 1 d .
H64 H 0.5024 -0.1238 0.0080 0.071 Uiso 1 1 calc R
C65 C 0.4358(3) -0.2232(3) -0.01571(18) 0.0608(9) Uani 1 1 d .
H65 H 0.4854 -0.2756 -0.0073 0.073 Uiso 1 1 calc R
C66 C 0.3545(3) -0.2368(2) -0.03691(17) 0.0546(8) Uani 1 1 d .
H66 H 0.3476 -0.2989 -0.0424 0.065 Uiso 1 1 calc R
C67 C 0.2819(2) -0.16045(19) -0.05053(15) 0.0408(6) Uani 1 1 d .
H67 H 0.2264 -0.1703 -0.0666 0.049 Uiso 1 1 calc R
C68 C -0.28744(18) 0.12273(18) 0.25374(13) 0.0321(5) Uani 1 1 d .
C69 C -0.31511(18) 0.03735(18) 0.24867(14) 0.0346(5) Uani 1 1 d .
C70 C -0.4040(2) 0.0363(2) 0.23353(15) 0.0403(6) Uani 1 1 d .
C71 C -0.44548(19) 0.1923(2) 0.22738(16) 0.0418(6) Uani 1 1 d .
C72 C -0.35845(19) 0.20184(18) 0.24176(15) 0.0373(6) Uani 1 1 d .
H2A H -0.083(2) 0.0835(19) 0.1339(16) 0.036(7) Uiso 1 1 d .
H1A H 0.333(2) 0.425(2) 0.5865(17) 0.048(8) Uiso 1 1 d .

loop_
_atom_site_aniso_label
_atom_site_aniso_U_11
_atom_site_aniso_U_22
_atom_site_aniso_U_33
_atom_site_aniso_U_23
_atom_site_aniso_U_13
_atom_site_aniso_U_12
Fe1 0.02614(19) 0.02761(19) 0.02962(18) -0.00273(13) -0.00522(14) -0.00692(14)
Fe2 0.02653(19) 0.02776(19) 0.02860(18) -0.00542(13) -0.00503(14) -0.00615(14)
P1 0.0282(3) 0.0248(3) 0.0312(3) -0.0029(2) -0.0078(2) -0.0066(2)
P3 0.0290(3) 0.0255(3) 0.0295(3) -0.0043(2) -0.0068(2) -0.0059(2)
P2 0.0265(3) 0.0257(3) 0.0295(3) -0.0041(2) -0.0063(2) -0.0047(2)
P4 0.0267(3) 0.0263(3) 0.0272(3) -0.0033(2) -0.0053(2) -0.0071(2)
F1 0.0607(11) 0.0342(8) 0.0471(9) 0.0037(6) -0.0177(8) -0.0154(7)
F2 0.0594(11) 0.0473(10) 0.0441(9) 0.0087(7) -0.0210(8) -0.0105(8)
F3 0.0457(9) 0.0308(8) 0.0432(8) -0.0037(6) -0.0118(7) -0.0060(6)
F4 0.0572(10) 0.0433(9) 0.0460(9) -0.0120(7) -0.0155(8) -0.0130(8)
F5 0.0439(9) 0.0348(9) 0.0752(11) -0.0152(8) -0.0156(8) 0.0040(7)
F6 0.0359(9) 0.0644(12) 0.0692(11) -0.0141(9) -0.0148(8) 0.0134(8)
F7 0.0427(9) 0.0313(8) 0.0520(9) -0.0018(6) -0.0154(7) -0.0089(6)
F8 0.0498(10) 0.0554(11) 0.0622(10) -0.0005(8) -0.0189(8) -0.0267(8)
N2 0.0292(10) 0.0289(10) 0.0350(10) -0.0052(8) -0.0104(8) -0.0069(8)
N1 0.0286(10) 0.0248(10) 0.0316(10) -0.0046(8) -0.0031(8) -0.0041(8)
N3 0.0384(12) 0.0420(13) 0.0342(11) -0.0035(9) -0.0052(9) -0.0068(10)
N5 0.0325(11) 0.0280(10) 0.0334(10) -0.0019(8) -0.0112(8) -0.0094(8)
N4 0.0335(11) 0.0267(10) 0.0279(9) -0.0027(7) -0.0042(8) -0.0075(8)
N6 0.0303(12) 0.0611(16) 0.0356(11) -0.0055(10) -0.0051(9) -0.0091(11)
C1 0.0302(13) 0.0350(13) 0.0302(11) -0.0030(9) -0.0002(9) -0.0085(10)
C2 0.0315(13) 0.0343(13) 0.0343(12) -0.0010(10) -0.0028(10) -0.0126(10)
C3 0.0346(14) 0.0410(14) 0.0350(12) -0.0030(10) -0.0038(10) -0.0140(11)
C4 0.0260(12) 0.0471(15) 0.0364(13) -0.0030(11) -0.0027(10) -0.0108(11)
C5 0.0278(12) 0.0359(13) 0.0346(12) -0.0047(10) -0.0021(10) -0.0068(10)
C6 0.0326(13) 0.0272(12) 0.0343(12) -0.0051(9) -0.0104(10) -0.0044(9)
C7 0.0283(12) 0.0279(12) 0.0337(11) -0.0024(9) -0.0093(9) -0.0047(9)
C8 0.0273(12) 0.0255(12) 0.0355(12) -0.0027(9) -0.0068(9) -0.0063(9)
C9 0.0258(12) 0.0280(12) 0.0324(11) -0.0052(9) -0.0041(9) -0.0086(9)
C10 0.0302(13) 0.0329(13) 0.0409(13) -0.0057(10) -0.0116(10) -0.0078(10)
C11 0.0288(12) 0.0319(13) 0.0345(12) -0.0051(10) -0.0029(10) -0.0054(10)
C12 0.0370(13) 0.0247(12) 0.0353(12) -0.0045(9) -0.0091(10) -0.0055(10)
C13 0.0481(16) 0.0300(13) 0.0404(13) -0.0033(10) -0.0133(11) -0.0118(11)
C14 0.0512(17) 0.0301(13) 0.0433(14) -0.0057(11) -0.0038(12) -0.0017(12)
C15 0.0420(15) 0.0299(13) 0.0446(14) -0.0017(10) -0.0178(12) -0.0045(11)
C16 0.0310(13) 0.0255(12) 0.0346(12) -0.0030(9) -0.0078(10) -0.0028(9)
C17 0.0329(14) 0.0375(14) 0.0470(14) -0.0071(11) -0.0081(11) -0.0007(11)
C18 0.0436(15) 0.0291(13) 0.0403(13) -0.0025(10) -0.0118(11) -0.0004(11)
C19 0.0399(14) 0.0293(13) 0.0363(12) -0.0065(10) -0.0093(11) -0.0038(10)
C20 0.0343(13) 0.0332(13) 0.0383(12) -0.0061(10) -0.0136(10) -0.0108(10)
C21 0.0361(14) 0.0367(14) 0.0410(13) -0.0050(11) -0.0117(11) -0.0102(11)
C22 0.0487(17) 0.0477(17) 0.0439(15) -0.0128(12) -0.0064(12) -0.0136(13)
C23 0.079(2) 0.0465(17) 0.0378(14) -0.0013(12) -0.0168(14) -0.0235(16)
C24 0.069(2) 0.0370(15) 0.0471(16) -0.0013(12) -0.0239(15) -0.0101(14)
C25 0.0481(16) 0.0366(14) 0.0440(14) -0.0082(11) -0.0211(12) -0.0056(12)
C26 0.0262(12) 0.0348(13) 0.0302(11) -0.0038(9) -0.0021(9) -0.0060(10)
C27 0.0388(14) 0.0452(15) 0.0356(13) -0.0034(11) -0.0067(11) -0.0157(12)
C28 0.0377(15) 0.0587(18) 0.0404(14) 0.0038(12) -0.0124(12) -0.0128(13)
C29 0.0367(15) 0.0462(16) 0.0463(15) 0.0096(12) -0.0046(12) -0.0083(12)
C30 0.0385(15) 0.0356(14) 0.0444(14) -0.0014(11) -0.0020(11) -0.0094(11)
C31 0.0320(13) 0.0358(13) 0.0340(12) -0.0052(10) -0.0036(10) -0.0085(10)
C32 0.0267(12) 0.0350(13) 0.0310(11) -0.0052(9) 0.0000(9) -0.0054(10)
C33 0.0345(13) 0.0318(13) 0.0320(12) -0.0031(10) -0.0024(10) -0.0031(10)
C34 0.0360(14) 0.0402(14) 0.0343(12) -0.0104(10) -0.0033(10) -0.0091(11)
C35 0.0375(14) 0.0437(15) 0.0331(12) 0.0007(11) -0.0052(10) -0.0060(12)
C36 0.0369(14) 0.0352(14) 0.0362(13) -0.0021(10) -0.0036(10) -0.0094(11)
C37 0.0308(13) 0.0314(12) 0.0309(11) -0.0092(9) -0.0037(9) -0.0056(10)
C38 0.0336(13) 0.0324(13) 0.0363(12) -0.0100(10) -0.0019(10) -0.0073(10)
C39 0.0341(13) 0.0417(14) 0.0338(12) -0.0147(10) -0.0014(10) -0.0100(11)
C40 0.0334(13) 0.0377(14) 0.0296(11) -0.0059(10) -0.0065(10) -0.0071(10)
C41 0.0325(13) 0.0336(13) 0.0303(11) -0.0042(9) -0.0019(9) -0.0100(10)
C42 0.0314(12) 0.0299(12) 0.0330(12) -0.0037(9) -0.0083(10) -0.0081(10)
C43 0.0278(12) 0.0287(12) 0.0319(11) -0.0036(9) -0.0081(9) -0.0061(9)
C44 0.0367(13) 0.0258(12) 0.0293(11) -0.0041(9) -0.0077(10) -0.0060(10)
C45 0.0325(13) 0.0279(12) 0.0293(11) -0.0035(9) -0.0069(9) -0.0057(10)
C46 0.0329(13) 0.0359(14) 0.0392(13) -0.0064(10) -0.0111(10) -0.0126(11)
C47 0.0356(13) 0.0328(13) 0.0288(11) -0.0043(9) -0.0045(10) -0.0063(10)
C48 0.0347(13) 0.0250(12) 0.0397(13) -0.0015(9) -0.0091(10) -0.0063(10)
C49 0.0382(14) 0.0317(13) 0.0510(15) -0.0033(11) -0.0166(12) -0.0013(11)
C50 0.0450(16) 0.0293(13) 0.0458(15) 0.0000(11) -0.0044(12) -0.0057(11)
C51 0.0405(15) 0.0292(13) 0.0456(14) -0.0078(10) -0.0074(11) -0.0069(11)
C52 0.0318(13) 0.0306(12) 0.0326(12) -0.0012(9) -0.0079(10) -0.0073(10)
C53 0.0393(14) 0.0332(13) 0.0338(12) 0.0029(10) -0.0081(11) -0.0067(11)
C54 0.0337(13) 0.0306(13) 0.0421(13) -0.0013(10) -0.0081(11) -0.0029(10)
C55 0.0379(14) 0.0306(13) 0.0422(13) 0.0000(10) -0.0128(11) -0.0119(11)
C56 0.0352(13) 0.0344(13) 0.0359(12) -0.0052(10) -0.0139(10) -0.0128(10)
C57 0.0355(14) 0.0386(14) 0.0395(13) -0.0065(11) -0.0090(11) -0.0091(11)
C58 0.0466(16) 0.0344(14) 0.0467(15) -0.0041(11) -0.0169(12) -0.0068(12)
C59 0.0505(16) 0.0387(14) 0.0338(12) 0.0002(10) -0.0110(11) -0.0180(12)
C60 0.0398(15) 0.0434(15) 0.0384(13) -0.0108(11) -0.0062(11) -0.0134(12)
C61 0.0363(14) 0.0379(14) 0.0378(13) -0.0077(10) -0.0136(10) -0.0086(11)
C62 0.0336(13) 0.0341(13) 0.0290(11) -0.0025(9) -0.0015(10) -0.0051(10)
C63 0.0398(15) 0.0530(17) 0.0415(14) -0.0069(12) -0.0058(12) -0.0100(13)
C64 0.0401(17) 0.082(3) 0.0500(17) -0.0071(16) -0.0121(13) 0.0019(16)
C65 0.051(2) 0.069(2) 0.0445(16) 0.0015(15) -0.0045(14) 0.0171(17)
C66 0.070(2) 0.0396(16) 0.0408(15) -0.0032(12) 0.0036(14) 0.0014(15)
C67 0.0444(15) 0.0401(15) 0.0332(12) -0.0055(11) -0.0006(11) -0.0051(12)
C68 0.0288(12) 0.0373(13) 0.0290(11) -0.0060(10) -0.0035(9) -0.0047(10)
C69 0.0316(13) 0.0369(14) 0.0333(12) -0.0015(10) -0.0034(10) -0.0078(10)
C70 0.0377(15) 0.0518(17) 0.0344(13) -0.0038(11) -0.0046(11) -0.0187(13)
C71 0.0298(14) 0.0520(17) 0.0379(13) -0.0062(12) -0.0036(11) 0.0025(12)
C72 0.0331(14) 0.0368(14) 0.0388(13) -0.0097(11) -0.0021(10) -0.0018(11)

loop_
_atom_type_symbol
_atom_type_description
_atom_type_scat_dispersion_real
_atom_type_scat_dispersion_imag
_atom_type_scat_source
C C 0.0033 0.0016 'International Tables Vol C Tables 4.2.6.8 and 6.1.1.4'
H H 0.0000 0.0000 'International Tables Vol C Tables 4.2.6.8 and 6.1.1.4'
N N 0.0061 0.0033 'International Tables Vol C Tables 4.2.6.8 and 6.1.1.4'
F F 0.0171 0.0103 'International Tables Vol C Tables 4.2.6.8 and 6.1.1.4'
P P 0.1023 0.0942 'International Tables Vol C Tables 4.2.6.8 and 6.1.1.4'
Fe Fe 0.3463 0.8444 'International Tables Vol C Tables 4.2.6.8 and 6.1.1.4'

loop_
_geom_angle_atom_site_label_1
_geom_angle_atom_site_label_2
_geom_angle_atom_site_label_3
_geom_angle
C4 Fe1 C5 39.93(10)
C4 Fe1 C1 66.83(10)
C5 Fe1 C1 39.92(9)
C4 Fe1 C2 66.60(10)
C5 Fe1 C2 67.00(10)
C1 Fe1 C2 39.91(10)
C4 Fe1 C3 39.44(10)
C5 Fe1 C3 66.92(10)
C1 Fe1 C3 67.00(10)
C2 Fe1 C3 39.89(10)
C4 Fe1 P2 97.47(8)
C5 Fe1 P2 103.86(7)
C1 Fe1 P2 139.12(7)
C2 Fe1 P2 163.54(8)
C3 Fe1 P2 124.59(7)
C4 Fe1 P1 128.35(7)
C5 Fe1 P1 166.52(7)
C1 Fe1 P1 137.14(7)
C2 Fe1 P1 103.58(7)
C3 Fe1 P1 99.63(7)
P2 Fe1 P1 82.75(2)
C4 Fe1 H1A 148.6(11)
C5 Fe1 H1A 110.0(11)
C1 Fe1 H1A 95.0(11)
C2 Fe1 H1A 116.2(11)
C3 Fe1 H1A 156.0(11)
P2 Fe1 H1A 79.4(11)
P1 Fe1 H1A 82.6(11)
C39 Fe2 C40 39.75(10)
C39 Fe2 C41 66.91(10)
C40 Fe2 C41 39.82(10)
C39 Fe2 C38 39.83(10)
C40 Fe2 C38 66.73(10)
C41 Fe2 C38 66.81(10)
C39 Fe2 C37 66.91(10)
C40 Fe2 C37 66.62(10)
C41 Fe2 C37 39.54(9)
C38 Fe2 C37 39.94(9)
C39 Fe2 P4 124.01(8)
C40 Fe2 P4 96.15(7)
C41 Fe2 P4 102.67(7)
C38 Fe2 P4 162.53(8)
C37 Fe2 P4 137.81(7)
C39 Fe2 P3 97.36(8)
C40 Fe2 P3 125.19(7)
C41 Fe2 P3 163.89(7)
C38 Fe2 P3 103.73(7)
C37 Fe2 P3 138.90(7)
P4 Fe2 P3 82.92(3)
C39 Fe2 H2A 151.3(10)
C40 Fe2 H2A 150.3(10)
C41 Fe2 H2A 110.9(10)
C38 Fe2 H2A 111.8(10)
C37 Fe2 H2A 93.0(10)
P4 Fe2 H2A 84.6(10)
P3 Fe2 H2A 84.5(10)
C8 P1 C6 97.55(11)
C8 P1 C12 100.50(11)
C6 P1 C12 103.53(10)
C8 P1 Fe1 116.28(8)
C6 P1 Fe1 113.68(8)
C12 P1 Fe1 121.76(8)
C44 P3 C42 99.17(11)
C44 P3 C48 100.55(11)
C42 P3 C48 103.12(11)
C44 P3 Fe2 115.89(8)
C42 P3 Fe2 112.50(8)
C48 P3 Fe2 122.37(8)
C9 P2 C7 101.51(11)
C9 P2 C16 98.83(11)
C7 P2 C16 101.77(10)
C9 P2 Fe1 112.86(8)
C7 P2 Fe1 112.90(8)
C16 P2 Fe1 125.63(8)
C45 P4 C43 101.31(11)
C45 P4 C52 99.87(10)
C43 P4 C52 101.50(11)
C45 P4 Fe2 113.83(8)
C43 P4 Fe2 111.68(8)
C52 P4 Fe2 125.41(8)
C6 N2 C7 115.01(19)
C6 N2 C10 112.72(18)
C7 N2 C10 110.62(18)
C9 N1 C8 111.97(18)
C9 N1 C11 111.92(18)
C8 N1 C11 112.75(18)
C34 N3 C35 115.4(2)
C42 N5 C43 113.92(18)
C42 N5 C46 111.79(19)
C43 N5 C46 110.63(19)
C44 N4 C45 112.20(19)
C44 N4 C47 112.08(18)
C45 N4 C47 111.08(18)
C71 N6 C70 115.3(2)
C5 C1 C2 107.7(2)
C5 C1 C32 126.1(2)
C2 C1 C32 126.1(2)
C5 C1 Fe1 69.68(13)
C2 C1 Fe1 70.07(13)
C32 C1 Fe1 128.15(17)
C1 C2 C3 107.9(2)
C1 C2 Fe1 70.02(14)
C3 C2 Fe1 70.02(14)
C1 C2 H2 126.0
C3 C2 H2 126.0
Fe1 C2 H2 125.5
C4 C3 C2 107.8(2)
C4 C3 Fe1 69.83(14)
C2 C3 Fe1 70.08(14)
C4 C3 H3 126.1
C2 C3 H3 126.1
Fe1 C3 H3 125.6
C3 C4 C5 108.9(2)
C3 C4 Fe1 70.73(15)
C5 C4 Fe1 70.13(14)
C3 C4 H4 125.6
C5 C4 H4 125.6
Fe1 C4 H4 125.2
C4 C5 C1 107.7(2)
C4 C5 Fe1 69.94(14)
C1 C5 Fe1 70.40(13)
C4 C5 H5 126.2
C1 C5 H5 126.2
Fe1 C5 H5 125.1
N2 C6 P1 111.52(16)
N2 C6 H6A 109.3
P1 C6 H6A 109.3
N2 C6 H6B 109.3
P1 C6 H6B 109.3
H6A C6 H6B 108.0
N2 C7 P2 112.96(16)
N2 C7 H7A 109.0
P2 C7 H7A 109.0
N2 C7 H7B 109.0
P2 C7 H7B 109.0
H7A C7 H7B 107.8
N1 C8 P1 110.54(16)
N1 C8 H8A 109.5
P1 C8 H8A 109.5
N1 C8 H8B 109.5
P1 C8 H8B 109.5
H8A C8 H8B 108.1
N1 C9 P2 110.90(15)
N1 C9 H9A 109.5
P2 C9 H9A 109.5
N1 C9 H9B 109.5
P2 C9 H9B 109.5
H9A C9 H9B 108.0
N2 C10 C20 117.9(2)
N2 C10 H10A 107.8
C20 C10 H10A 107.8
N2 C10 H10B 107.8
C20 C10 H10B 107.8
H10A C10 H10B 107.2
N1 C11 C26 110.04(19)
N1 C11 H11A 109.7
C26 C11 H11A 109.7
N1 C11 H11B 109.7
C26 C11 H11B 109.7
H11A C11 H11B 108.2
C13 C12 C15 108.7(2)
C13 C12 C14 107.7(2)
C15 C12 C14 109.6(2)
C13 C12 P1 110.54(17)
C15 C12 P1 107.04(16)
C14 C12 P1 113.19(17)
C12 C13 H13A 109.5
C12 C13 H13B 109.5
H13A C13 H13B 109.5
C12 C13 H13C 109.5
H13A C13 H13C 109.5
H13B C13 H13C 109.5
C12 C14 H14A 109.5
C12 C14 H14B 109.5
H14A C14 H14B 109.5
C12 C14 H3A 109.5
H14A C14 H3A 109.5
H14B C14 H3A 109.5
C12 C15 H15A 109.5
C12 C15 H15B 109.5
H15A C15 H15B 109.5
C12 C15 H15C 109.5
H15A C15 H15C 109.5
H15B C15 H15C 109.5
C19 C16 C17 109.3(2)
C19 C16 C18 109.7(2)
C17 C16 C18 107.3(2)
C19 C16 P2 107.63(16)
C17 C16 P2 110.99(17)
C18 C16 P2 111.89(16)
C16 C17 H17A 109.5
C16 C17 H17B 109.5
H17A C17 H17B 109.5
C16 C17 H17C 109.5
H17A C17 H17C 109.5
H17B C17 H17C 109.5
C16 C18 H18A 109.5
C16 C18 H18B 109.5
H18A C18 H18B 109.5
C16 C18 H18C 109.5
H18A C18 H18C 109.5
H18B C18 H18C 109.5
C16 C19 H19A 109.5
C16 C19 H19B 109.5
H19A C19 H19B 109.5
C16 C19 H19C 109.5
H19A C19 H19C 109.5
H19B C19 H19C 109.5
C21 C20 C25 118.2(2)
C21 C20 C10 122.2(2)
C25 C20 C10 119.6(2)
C20 C21 C22 120.9(3)
C20 C21 H21 119.6
C22 C21 H21 119.6
C23 C22 C21 120.2(3)
C23 C22 H22 119.9
C21 C22 H22 119.9
C22 C23 C24 119.4(3)
C22 C23 H23 120.3
C24 C23 H23 120.3
C25 C24 C23 120.4(3)
C25 C24 H24 119.8
C23 C24 H24 119.8
C24 C25 C20 121.0(3)
C24 C25 H25 119.5
C20 C25 H25 119.5
C31 C26 C27 118.6(2)
C31 C26 C11 120.8(2)
C27 C26 C11 120.4(2)
C28 C27 C26 120.1(3)
C28 C27 H27 119.9
C26 C27 H27 119.9
C29 C28 C27 120.4(3)
C29 C28 H28 119.8
C27 C28 H28 119.8
C30 C29 C28 119.9(3)
C30 C29 H29 120.0
C28 C29 H29 120.0
C29 C30 C31 120.1(3)
C29 C30 H30 120.0
C31 C30 H30 119.9
C26 C31 C30 120.8(2)
C26 C31 H31 119.6
C30 C31 H31 119.6
C33 C32 C36 113.0(2)
C33 C32 C1 124.0(2)
C36 C32 C1 122.9(2)
F3 C33 C34 118.3(2)
F3 C33 C32 120.6(2)
C34 C33 C32 121.1(2)
N3 C34 F4 116.6(2)
N3 C34 C33 124.8(2)
F4 C34 C33 118.6(2)
N3 C35 F2 116.6(2)
N3 C35 C36 124.8(2)
F2 C35 C36 118.6(2)
F1 C36 C35 118.1(2)
F1 C36 C32 121.1(2)
C35 C36 C32 120.9(2)
C41 C37 C38 107.7(2)
C41 C37 C68 125.0(2)
C38 C37 C68 127.0(2)
C41 C37 Fe2 69.58(13)
C38 C37 Fe2 69.70(13)
C68 C37 Fe2 130.62(16)
C39 C38 C37 107.6(2)
C39 C38 Fe2 69.24(14)
C37 C38 Fe2 70.36(13)
C39 C38 H38 126.2
C37 C38 H38 126.2
Fe2 C38 H38 125.8
C40 C39 C38 108.3(2)
C40 C39 Fe2 70.21(14)
C38 C39 Fe2 70.93(14)
C40 C39 H39 125.9
C38 C39 H39 125.9
Fe2 C39 H39 124.6
C39 C40 C41 108.4(2)
C39 C40 Fe2 70.04(14)
C41 C40 Fe2 70.54(13)
C39 C40 H40 125.8
C41 C40 H40 125.8
Fe2 C40 H40 125.2
C37 C41 C40 108.1(2)
C37 C41 Fe2 70.88(13)
C40 C41 Fe2 69.63(13)
C37 C41 H41 126.0
C40 C41 H41 126.0
Fe2 C41 H41 125.1
N5 C42 P3 110.40(16)
N5 C42 H42A 109.6
P3 C42 H42A 109.6
N5 C42 H42B 109.6
P3 C42 H42B 109.6
H42A C42 H42B 108.1
N5 C43 P4 112.24(16)
N5 C43 H43A 109.2
P4 C43 H43A 109.2
N5 C43 H43B 109.2
P4 C43 H43B 109.2
H43A C43 H43B 107.9
N4 C44 P3 111.50(15)
N4 C44 H44A 109.3
P3 C44 H44A 109.3
N4 C44 H44B 109.3
P3 C44 H44B 109.3
H44A C44 H44B 108.0
N4 C45 P4 111.23(15)
N4 C45 H45A 109.4
P4 C45 H45A 109.4
N4 C45 H45B 109.4
P4 C45 H45B 109.4
H45A C45 H45B 108.0
N5 C46 C56 109.5(2)
N5 C46 H46A 109.8
C56 C46 H46A 109.8
N5 C46 H46B 109.8
C56 C46 H46B 109.8
H46A C46 H46B 108.2
N4 C47 C62 110.37(19)
N4 C47 H47A 109.6
C62 C47 H47A 109.6
N4 C47 H47B 109.6
C62 C47 H47B 109.6
H47A C47 H47B 108.1
C50 C48 C49 109.5(2)
C50 C48 C51 107.0(2)
C49 C48 C51 108.9(2)
C50 C48 P3 113.03(17)
C49 C48 P3 107.95(17)
C51 C48 P3 110.36(17)
C48 C49 H49A 109.5
C48 C49 H49B 109.5
H49A C49 H49B 109.5
C48 C49 H49C 109.5
H49A C49 H49C 109.5
H49B C49 H49C 109.5
C48 C50 H50A 109.5
C48 C50 H50B 109.5
H50A C50 H50B 109.5
C48 C50 H50C 109.5
H50A C50 H50C 109.5
H50B C50 H50C 109.5
C48 C51 H51A 109.5
C48 C51 H51B 109.5
H51A C51 H51B 109.5
C48 C51 H51C 109.5
H51A C51 H51C 109.5
H51B C51 H51C 109.5
C53 C52 C55 109.6(2)
C53 C52 C54 106.8(2)
C55 C52 C54 109.2(2)
C53 C52 P4 110.96(17)
C55 C52 P4 108.01(16)
C54 C52 P4 112.29(17)
C52 C53 H53A 109.5
C52 C53 H53B 109.5
H53A C53 H53B 109.5
C52 C53 H53C 109.5
H53A C53 H53C 109.5
H53B C53 H53C 109.5
C52 C54 H54A 109.5
C52 C54 H54B 109.5
H54A C54 H54B 109.5
C52 C54 H54C 109.5
H54A C54 H54C 109.5
H54B C54 H54C 109.5
C52 C55 H55A 109.5
C52 C55 H55B 109.5
H55A C55 H55B 109.5
C52 C55 H55C 109.5
H55A C55 H55C 109.5
H55B C55 H55C 109.5
C57 C56 C61 118.2(2)
C57 C56 C46 122.3(2)
C61 C56 C46 119.3(2)
C58 C57 C56 120.8(3)
C58 C57 H57 119.6
C56 C57 H57 119.6
C57 C58 C59 120.8(3)
C57 C58 H58 119.6
C59 C58 H58 119.6
C58 C59 C60 119.3(2)
C58 C59 H59 120.3
C60 C59 H59 120.3
C61 C60 C59 120.0(3)
C61 C60 H60 120.0
C59 C60 H60 120.0
C60 C61 C56 120.8(2)
C60 C61 H61 119.6
C56 C61 H61 119.6
C67 C62 C63 118.5(3)
C67 C62 C47 121.3(2)
C63 C62 C47 120.2(2)
C64 C63 C62 121.0(3)
C64 C63 H63 119.5
C62 C63 H63 119.5
C63 C64 C65 120.0(3)
C63 C64 H64 120.0
C65 C64 H64 120.0
C66 C65 C64 120.0(3)
C66 C65 H65 120.0
C64 C65 H65 120.0
C65 C66 C67 120.6(3)
C65 C66 H66 119.7
C67 C66 H66 119.7
C62 C67 C66 119.8(3)
C62 C67 H67 120.1
C66 C67 H67 120.1
C72 C68 C69 113.1(2)
C72 C68 C37 122.9(2)
C69 C68 C37 123.9(2)
F7 C69 C70 118.5(2)
F7 C69 C68 120.6(2)
C70 C69 C68 120.9(2)
N6 C70 F8 116.5(2)
N6 C70 C69 124.8(3)
F8 C70 C69 118.7(3)
N6 C71 F6 116.6(3)
N6 C71 C72 124.9(3)
F6 C71 C72 118.5(3)
F5 C72 C71 118.2(2)
F5 C72 C68 120.8(2)
C71 C72 C68 121.0(3)

loop_
_geom_bond_atom_site_label_1
_geom_bond_atom_site_label_2
_geom_bond_distance
Fe1 C4 2.081(3)
Fe1 C5 2.083(2)
Fe1 C1 2.093(2)
Fe1 C2 2.093(2)
Fe1 C3 2.092(3)
Fe1 P2 2.1465(7)
Fe1 P1 2.1599(7)
Fe1 H1A 1.48(3)
Fe2 C39 2.073(2)
Fe2 C40 2.075(2)
Fe2 C41 2.087(2)
Fe2 C38 2.095(2)
Fe2 C37 2.104(2)
Fe2 P4 2.1478(7)
Fe2 P3 2.1602(7)
Fe2 H2A 1.53(3)
P1 C8 1.864(2)
P1 C6 1.869(2)
P1 C12 1.892(2)
P3 C44 1.857(2)
P3 C42 1.871(2)
P3 C48 1.887(2)
P2 C9 1.847(2)
P2 C7 1.859(2)
P2 C16 1.883(2)
P4 C45 1.843(2)
P4 C43 1.858(2)
P4 C52 1.886(2)
F1 C36 1.345(3)
F2 C35 1.341(3)
F3 C33 1.346(3)
F4 C34 1.344(3)
F5 C72 1.339(3)
F6 C71 1.340(3)
F7 C69 1.339(3)
F8 C70 1.339(3)
N2 C6 1.467(3)
N2 C7 1.467(3)
N2 C10 1.478(3)
N1 C9 1.456(3)
N1 C8 1.455(3)
N1 C11 1.471(3)
N3 C34 1.298(3)
N3 C35 1.308(4)
N5 C42 1.460(3)
N5 C43 1.465(3)
N5 C46 1.471(3)
N4 C44 1.454(3)
N4 C45 1.464(3)
N4 C47 1.476(3)
N6 C71 1.305(4)
N6 C70 1.315(4)
C1 C5 1.425(3)
C1 C2 1.429(3)
C1 C32 1.472(3)
C2 C3 1.428(4)
C2 H2 0.9500
C3 C4 1.408(4)
C3 H3 0.9500
C4 C5 1.422(4)
C4 H4 0.9500
C5 H5 0.9500
C6 H6A 0.9900
C6 H6B 0.9900
C7 H7A 0.9900
C7 H7B 0.9900
C8 H8A 0.9900
C8 H8B 0.9900
C9 H9A 0.9900
C9 H9B 0.9900
C10 C20 1.519(4)
C10 H10A 0.9900
C10 H10B 0.9900
C11 C26 1.507(3)
C11 H11A 0.9900
C11 H11B 0.9900
C12 C13 1.532(4)
C12 C15 1.540(3)
C12 C14 1.532(3)
C13 H13A 0.9800
C13 H13B 0.9800
C13 H13C 0.9800
C14 H14A 0.9800
C14 H14B 0.9800
C14 H3A 0.9800
C15 H15A 0.9800
C15 H15B 0.9800
C15 H15C 0.9800
C16 C19 1.528(3)
C16 C17 1.538(4)
C16 C18 1.539(3)
C17 H17A 0.9800
C17 H17B 0.9800
C17 H17C 0.9800
C18 H18A 0.9800
C18 H18B 0.9800
C18 H18C 0.9800
C19 H19A 0.9800
C19 H19B 0.9800
C19 H19C 0.9800
C20 C21 1.385(4)
C20 C25 1.392(4)
C21 C22 1.394(4)
C21 H21 0.9500
C22 C23 1.378(4)
C22 H22 0.9500
C23 C24 1.383(5)
C23 H23 0.9500
C24 C25 1.381(4)
C24 H24 0.9500
C25 H25 0.9500
C26 C31 1.384(3)
C26 C27 1.396(3)
C27 C28 1.384(4)
C27 H27 0.9500
C28 C29 1.384(4)
C28 H28 0.9500
C29 C30 1.367(4)
C29 H29 0.9500
C30 C31 1.389(4)
C30 H30 0.9500
C31 H31 0.9500
C32 C33 1.392(4)
C32 C36 1.394(3)
C33 C34 1.377(4)
C35 C36 1.376(4)
C37 C41 1.418(3)
C37 C38 1.434(3)
C37 C68 1.467(4)
C38 C39 1.420(4)
C38 H38 0.9500
C39 C40 1.410(4)
C39 H39 0.9500
C40 C41 1.417(4)
C40 H40 0.9500
C41 H41 0.9500
C42 H42A 0.9900
C42 H42B 0.9900
C43 H43A 0.9900
C43 H43B 0.9900
C44 H44A 0.9900
C44 H44B 0.9900
C45 H45A 0.9900
C45 H45B 0.9900
C46 C56 1.508(3)
C46 H46A 0.9900
C46 H46B 0.9900
C47 C62 1.511(3)
C47 H47A 0.9900
C47 H47B 0.9900
C48 C50 1.538(4)
C48 C49 1.537(4)
C48 C51 1.548(3)
C49 H49A 0.9800
C49 H49B 0.9800
C49 H49C 0.9800
C50 H50A 0.9800
C50 H50B 0.9800
C50 H50C 0.9800
C51 H51A 0.9800
C51 H51B 0.9800
C51 H51C 0.9800
C52 C53 1.531(3)
C52 C55 1.539(3)
C52 C54 1.539(3)
C53 H53A 0.9800
C53 H53B 0.9800
C53 H53C 0.9800
C54 H54A 0.9800
C54 H54B 0.9800
C54 H54C 0.9800
C55 H55A 0.9800
C55 H55B 0.9800
C55 H55C 0.9800
C56 C57 1.391(4)
C56 C61 1.395(4)
C57 C58 1.374(4)
C57 H57 0.9500
C58 C59 1.379(4)
C58 H58 0.9500
C59 C60 1.387(4)
C59 H59 0.9500
C60 C61 1.382(4)
C60 H60 0.9500
C61 H61 0.9500
C62 C67 1.392(4)
C62 C63 1.391(4)
C63 C64 1.373(4)
C63 H63 0.9500
C64 C65 1.378(5)
C64 H64 0.9500
C65 C66 1.366(5)
C65 H65 0.9500
C66 C67 1.391(4)
C66 H66 0.9500
C67 H67 0.9500
C68 C72 1.396(3)
C68 C69 1.399(4)
C69 C70 1.369(4)
C71 C72 1.372(4)

loop_
_geom_torsion_atom_site_label_1
_geom_torsion_atom_site_label_2
_geom_torsion_atom_site_label_3
_geom_torsion_atom_site_label_4
_geom_torsion
C4 Fe1 P1 C8 147.73(13)
C5 Fe1 P1 C8 174.3(3)
C1 Fe1 P1 C8 -115.67(13)
C2 Fe1 P1 C8 -141.54(11)
C3 Fe1 P1 C8 177.89(11)
P2 Fe1 P1 C8 53.92(9)
C4 Fe1 P1 C6 35.62(13)
C5 Fe1 P1 C6 62.2(3)
C1 Fe1 P1 C6 132.22(13)
C2 Fe1 P1 C6 106.35(11)
C3 Fe1 P1 C6 65.78(12)
P2 Fe1 P1 C6 -58.19(9)
C4 Fe1 P1 C12 -89.26(13)
C5 Fe1 P1 C12 -62.7(3)
C1 Fe1 P1 C12 7.34(15)
C2 Fe1 P1 C12 -18.53(12)
C3 Fe1 P1 C12 -59.10(12)
P2 Fe1 P1 C12 176.93(10)
C39 Fe2 P3 C44 177.04(11)
C40 Fe2 P3 C44 146.07(12)
C41 Fe2 P3 C44 165.1(3)
C38 Fe2 P3 C44 -142.92(11)
C37 Fe2 P3 C44 -119.93(13)
P4 Fe2 P3 C44 53.52(9)
C39 Fe2 P3 C42 63.91(11)
C40 Fe2 P3 C42 32.94(12)
C41 Fe2 P3 C42 51.9(3)
C38 Fe2 P3 C42 103.95(11)
C37 Fe2 P3 C42 126.93(13)
P4 Fe2 P3 C42 -59.61(9)
C39 Fe2 P3 C48 -59.69(12)
C40 Fe2 P3 C48 -90.66(13)
C41 Fe2 P3 C48 -71.7(3)
C38 Fe2 P3 C48 -19.65(12)
C37 Fe2 P3 C48 3.33(14)
P4 Fe2 P3 C48 176.78(10)
C4 Fe1 P2 C9 176.32(11)
C5 Fe1 P2 C9 136.16(11)
C1 Fe1 P2 C9 113.38(13)
C2 Fe1 P2 C9 -169.7(3)
C3 Fe1 P2 C9 -152.51(12)
P1 Fe1 P2 C9 -55.79(8)
C4 Fe1 P2 C7 -69.27(11)
C5 Fe1 P2 C7 -109.43(11)
C1 Fe1 P2 C7 -132.21(14)
C2 Fe1 P2 C7 -55.3(3)
C3 Fe1 P2 C7 -38.11(13)
P1 Fe1 P2 C7 58.62(9)
C4 Fe1 P2 C16 55.85(12)
C5 Fe1 P2 C16 15.69(12)
C1 Fe1 P2 C16 -7.09(15)
C2 Fe1 P2 C16 69.9(3)
C3 Fe1 P2 C16 87.01(13)
P1 Fe1 P2 C16 -176.26(10)
C39 Fe2 P4 C45 -149.46(12)
C40 Fe2 P4 C45 179.87(11)
C41 Fe2 P4 C45 140.00(11)
C38 Fe2 P4 C45 -169.0(3)
C37 Fe2 P4 C45 118.26(13)
P3 Fe2 P4 C45 -55.33(9)
C39 Fe2 P4 C43 -35.49(12)
C40 Fe2 P4 C43 -66.16(11)
C41 Fe2 P4 C43 -106.03(11)
C38 Fe2 P4 C43 -55.1(3)
C37 Fe2 P4 C43 -127.77(13)
P3 Fe2 P4 C43 58.63(8)
C39 Fe2 P4 C52 87.59(13)
C40 Fe2 P4 C52 56.92(12)
C41 Fe2 P4 C52 17.05(12)
C38 Fe2 P4 C52 68.0(3)
C37 Fe2 P4 C52 -4.69(14)
P3 Fe2 P4 C52 -178.28(10)
C4 Fe1 C1 C5 -37.97(15)
C2 Fe1 C1 C5 -118.7(2)
C3 Fe1 C1 C5 -81.01(16)
P2 Fe1 C1 C5 35.86(19)
P1 Fe1 C1 C5 -160.04(12)
C4 Fe1 C1 C2 80.69(16)
C5 Fe1 C1 C2 118.7(2)
C3 Fe1 C1 C2 37.66(15)
P2 Fe1 C1 C2 154.52(12)
P1 Fe1 C1 C2 -41.38(19)
C4 Fe1 C1 C32 -158.5(2)
C5 Fe1 C1 C32 -120.5(3)
C2 Fe1 C1 C32 120.8(3)
C3 Fe1 C1 C32 158.5(2)
P2 Fe1 C1 C32 -84.6(2)
P1 Fe1 C1 C32 79.5(2)
C5 C1 C2 C3 -0.3(3)
C32 C1 C2 C3 176.7(2)
Fe1 C1 C2 C3 -60.02(17)
C5 C1 C2 Fe1 59.75(16)
C32 C1 C2 Fe1 -123.3(2)
C4 Fe1 C2 C1 -81.33(16)
C5 Fe1 C2 C1 -37.71(14)
C3 Fe1 C2 C1 -118.7(2)
P2 Fe1 C2 C1 -96.5(3)
P1 Fe1 C2 C1 152.45(13)
C4 Fe1 C2 C3 37.41(15)
C5 Fe1 C2 C3 81.02(16)
C1 Fe1 C2 C3 118.7(2)
P2 Fe1 C2 C3 22.2(3)
P1 Fe1 C2 C3 -88.82(14)
C1 C2 C3 C4 0.1(3)
Fe1 C2 C3 C4 -59.90(17)
C1 C2 C3 Fe1 60.02(16)
C5 Fe1 C3 C4 37.43(14)
C1 Fe1 C3 C4 80.97(16)
C2 Fe1 C3 C4 118.6(2)
P2 Fe1 C3 C4 -53.87(16)
P1 Fe1 C3 C4 -141.66(13)
C4 Fe1 C3 C2 -118.6(2)
C5 Fe1 C3 C2 -81.22(16)
C1 Fe1 C3 C2 -37.68(14)
P2 Fe1 C3 C2 -172.52(12)
P1 Fe1 C3 C2 99.69(14)
C2 C3 C4 C5 0.1(3)
Fe1 C3 C4 C5 -59.98(17)
C2 C3 C4 Fe1 60.06(17)
C5 Fe1 C4 C3 -119.4(2)
C1 Fe1 C4 C3 -81.45(16)
C2 Fe1 C4 C3 -37.83(14)
P2 Fe1 C4 C3 137.89(13)
P1 Fe1 C4 C3 51.24(17)
C1 Fe1 C4 C5 37.96(15)
C2 Fe1 C4 C5 81.59(16)
C3 Fe1 C4 C5 119.4(2)
P2 Fe1 C4 C5 -102.70(14)
P1 Fe1 C4 C5 170.65(12)
C3 C4 C5 C1 -0.2(3)
Fe1 C4 C5 C1 -60.60(16)
C3 C4 C5 Fe1 60.36(17)
C2 C1 C5 C4 0.3(3)
C32 C1 C5 C4 -176.6(2)
Fe1 C1 C5 C4 60.31(16)
C2 C1 C5 Fe1 -60.00(16)
C32 C1 C5 Fe1 123.0(2)
C1 Fe1 C5 C4 -118.2(2)
C2 Fe1 C5 C4 -80.50(16)
C3 Fe1 C5 C4 -36.98(15)
P2 Fe1 C5 C4 85.05(15)
P1 Fe1 C5 C4 -33.1(4)
C4 Fe1 C5 C1 118.2(2)
C2 Fe1 C5 C1 37.71(14)
C3 Fe1 C5 C1 81.23(16)
P2 Fe1 C5 C1 -156.74(13)
P1 Fe1 C5 C1 85.1(3)
C7 N2 C6 P1 64.0(2)
C10 N2 C6 P1 -167.98(16)
C8 P1 C6 N2 -113.01(17)
C12 P1 C6 N2 144.23(17)
Fe1 P1 C6 N2 10.07(19)
C6 N2 C7 P2 -63.6(2)
C10 N2 C7 P2 167.24(16)
C9 P2 C7 N2 109.17(18)
C16 P2 C7 N2 -149.15(17)
Fe1 P2 C7 N2 -11.92(19)
C9 N1 C8 P1 67.5(2)
C11 N1 C8 P1 -165.24(16)
C6 P1 C8 N1 55.12(17)
C12 P1 C8 N1 160.46(16)
Fe1 P1 C8 N1 -66.02(17)
C8 N1 C9 P2 -72.9(2)
C11 N1 C9 P2 159.37(16)
C7 P2 C9 N1 -46.80(18)
C16 P2 C9 N1 -150.83(16)
Fe1 P2 C9 N1 74.32(16)
C6 N2 C10 C20 -78.0(3)
C7 N2 C10 C20 52.3(3)
C9 N1 C11 C26 -59.9(3)
C8 N1 C11 C26 172.82(19)
C8 P1 C12 C13 -167.35(17)
C6 P1 C12 C13 -66.87(18)
Fe1 P1 C12 C13 62.53(18)
C8 P1 C12 C15 74.38(18)
C6 P1 C12 C15 174.87(17)
Fe1 P1 C12 C15 -55.74(19)
C8 P1 C12 C14 -46.5(2)
C6 P1 C12 C14 54.0(2)
Fe1 P1 C12 C14 -176.61(16)
C9 P2 C16 C19 -61.51(18)
C7 P2 C16 C19 -165.32(17)
Fe1 P2 C16 C19 65.01(19)
C9 P2 C16 C17 178.88(17)
C7 P2 C16 C17 75.07(19)
Fe1 P2 C16 C17 -54.6(2)
C9 P2 C16 C18 59.1(2)
C7 P2 C16 C18 -44.7(2)
Fe1 P2 C16 C18 -174.40(14)
N2 C10 C20 C21 77.9(3)
N2 C10 C20 C25 -104.0(3)
C25 C20 C21 C22 -0.3(4)
C10 C20 C21 C22 177.8(2)
C20 C21 C22 C23 -0.4(4)
C21 C22 C23 C24 0.9(4)
C22 C23 C24 C25 -0.6(5)
C23 C24 C25 C20 -0.1(4)
C21 C20 C25 C24 0.6(4)
C10 C20 C25 C24 -177.6(3)
N1 C11 C26 C31 108.2(3)
N1 C11 C26 C27 -67.6(3)
C31 C26 C27 C28 -0.4(4)
C11 C26 C27 C28 175.5(2)
C26 C27 C28 C29 -0.3(4)
C27 C28 C29 C30 1.1(4)
C28 C29 C30 C31 -1.2(4)
C27 C26 C31 C30 0.4(4)
C11 C26 C31 C30 -175.5(2)
C29 C30 C31 C26 0.4(4)
C5 C1 C32 C33 -22.2(4)
C2 C1 C32 C33 161.4(2)
Fe1 C1 C32 C33 69.3(3)
C5 C1 C32 C36 156.4(2)
C2 C1 C32 C36 -20.0(4)
Fe1 C1 C32 C36 -112.1(3)
C36 C32 C33 F3 178.6(2)
C1 C32 C33 F3 -2.6(4)
C36 C32 C33 C34 0.1(3)
C1 C32 C33 C34 178.9(2)
C35 N3 C34 F4 -179.5(2)
C35 N3 C34 C33 0.6(4)
F3 C33 C34 N3 -178.7(2)
C32 C33 C34 N3 -0.2(4)
F3 C33 C34 F4 1.4(3)
C32 C33 C34 F4 179.9(2)
C34 N3 C35 F2 -179.7(2)
C34 N3 C35 C36 -1.0(4)
N3 C35 C36 F1 -178.5(2)
F2 C35 C36 F1 0.1(4)
N3 C35 C36 C32 1.0(4)
F2 C35 C36 C32 179.6(2)
C33 C32 C36 F1 179.0(2)
C1 C32 C36 F1 0.3(4)
C33 C32 C36 C35 -0.5(3)
C1 C32 C36 C35 -179.3(2)
C39 Fe2 C37 C41 -81.19(15)
C40 Fe2 C37 C41 -37.76(14)
C38 Fe2 C37 C41 -118.9(2)
P4 Fe2 C37 C41 34.59(18)
P3 Fe2 C37 C41 -155.11(12)
C39 Fe2 C37 C38 37.70(15)
C40 Fe2 C37 C38 81.13(15)
C41 Fe2 C37 C38 118.9(2)
P4 Fe2 C37 C38 153.48(12)
P3 Fe2 C37 C38 -36.21(18)
C39 Fe2 C37 C68 159.6(3)
C40 Fe2 C37 C68 -156.9(3)
C41 Fe2 C37 C68 -119.2(3)
C38 Fe2 C37 C68 121.9(3)
P4 Fe2 C37 C68 -84.6(2)
P3 Fe2 C37 C68 85.7(2)
C41 C37 C38 C39 0.0(3)
C68 C37 C38 C39 174.3(2)
Fe2 C37 C38 C39 -59.48(16)
C41 C37 C38 Fe2 59.45(16)
C68 C37 C38 Fe2 -126.2(2)
C40 Fe2 C38 C39 37.72(15)
C41 Fe2 C38 C39 81.23(16)
C37 Fe2 C38 C39 118.6(2)
P4 Fe2 C38 C39 25.7(3)
P3 Fe2 C38 C39 -85.00(15)
C39 Fe2 C38 C37 -118.6(2)
C40 Fe2 C38 C37 -80.84(15)
C41 Fe2 C38 C37 -37.33(14)
P4 Fe2 C38 C37 -92.8(3)
P3 Fe2 C38 C37 156.44(12)
C37 C38 C39 C40 -0.4(3)
Fe2 C38 C39 C40 -60.57(16)
C37 C38 C39 Fe2 60.19(16)
C41 Fe2 C39 C40 37.53(15)
C38 Fe2 C39 C40 118.5(2)
C37 Fe2 C39 C40 80.68(16)
P4 Fe2 C39 C40 -52.48(17)
P3 Fe2 C39 C40 -138.88(14)
C40 Fe2 C39 C38 -118.5(2)
C41 Fe2 C39 C38 -80.95(16)
C37 Fe2 C39 C38 -37.81(15)
P4 Fe2 C39 C38 -170.96(12)
P3 Fe2 C39 C38 102.64(14)
C38 C39 C40 C41 0.6(3)
Fe2 C39 C40 C41 -60.39(16)
C38 C39 C40 Fe2 61.03(17)
C41 Fe2 C40 C39 -119.0(2)
C38 Fe2 C40 C39 -37.79(15)
C37 Fe2 C40 C39 -81.46(16)
P4 Fe2 C40 C39 138.61(14)
P3 Fe2 C40 C39 52.94(17)
C39 Fe2 C40 C41 119.0(2)
C38 Fe2 C40 C41 81.17(16)
C37 Fe2 C40 C41 37.49(14)
P4 Fe2 C40 C41 -102.44(14)
P3 Fe2 C40 C41 171.90(12)
C38 C37 C41 C40 0.4(3)
C68 C37 C41 C40 -174.1(2)
Fe2 C37 C41 C40 59.95(16)
C38 C37 C41 Fe2 -59.52(16)
C68 C37 C41 Fe2 126.0(2)
C39 C40 C41 C37 -0.7(3)
Fe2 C40 C41 C37 -60.73(16)
C39 C40 C41 Fe2 60.07(16)
C39 Fe2 C41 C37 81.18(15)
C40 Fe2 C41 C37 118.6(2)
C38 Fe2 C41 C37 37.70(14)
P4 Fe2 C41 C37 -156.99(12)
P3 Fe2 C41 C37 94.1(3)
C39 Fe2 C41 C40 -37.46(15)
C38 Fe2 C41 C40 -80.94(15)
C37 Fe2 C41 C40 -118.6(2)
P4 Fe2 C41 C40 84.36(14)
P3 Fe2 C41 C40 -24.5(3)
C43 N5 C42 P3 66.5(2)
C46 N5 C42 P3 -167.19(16)
C44 P3 C42 N5 -112.80(17)
C48 P3 C42 N5 144.02(16)
Fe2 P3 C42 N5 10.27(18)
C42 N5 C43 P4 -67.8(2)
C46 N5 C43 P4 165.27(16)
C45 P4 C43 N5 111.88(17)
C52 P4 C43 N5 -145.47(16)
Fe2 P4 C43 N5 -9.64(18)
C45 N4 C44 P3 67.2(2)
C47 N4 C44 P3 -167.05(16)
C42 P3 C44 N4 54.18(18)
C48 P3 C44 N4 159.48(17)
Fe2 P3 C44 N4 -66.44(18)
C44 N4 C45 P4 -70.8(2)
C47 N4 C45 P4 162.87(16)
C43 P4 C45 N4 -47.49(18)
C52 P4 C45 N4 -151.45(17)
Fe2 P4 C45 N4 72.51(17)
C42 N5 C46 C56 165.8(2)
C43 N5 C46 C56 -66.0(2)
C44 N4 C47 C62 167.8(2)
C45 N4 C47 C62 -65.8(3)
C44 P3 C48 C50 -47.2(2)
C42 P3 C48 C50 54.9(2)
Fe2 P3 C48 C50 -177.29(15)
C44 P3 C48 C49 74.03(19)
C42 P3 C48 C49 176.15(17)
Fe2 P3 C48 C49 -56.05(19)
C44 P3 C48 C51 -167.02(18)
C42 P3 C48 C51 -64.9(2)
Fe2 P3 C48 C51 62.9(2)
C45 P4 C52 C53 178.95(18)
C43 P4 C52 C53 75.16(19)
Fe2 P4 C52 C53 -52.2(2)
C45 P4 C52 C55 -60.96(18)
C43 P4 C52 C55 -164.75(16)
Fe2 P4 C52 C55 67.86(18)
C45 P4 C52 C54 59.48(19)
C43 P4 C52 C54 -44.32(19)
Fe2 P4 C52 C54 -171.70(13)
N5 C46 C56 C57 116.9(3)
N5 C46 C56 C61 -58.6(3)
C61 C56 C57 C58 1.6(4)
C46 C56 C57 C58 -173.9(2)
C56 C57 C58 C59 -0.4(4)
C57 C58 C59 C60 -0.6(4)
C58 C59 C60 C61 0.4(4)
C59 C60 C61 C56 0.9(4)
C57 C56 C61 C60 -1.9(4)
C46 C56 C61 C60 173.8(2)
N4 C47 C62 C67 104.5(3)
N4 C47 C62 C63 -73.6(3)
C67 C62 C63 C64 0.1(4)
C47 C62 C63 C64 178.3(3)
C62 C63 C64 C65 -0.8(5)
C63 C64 C65 C66 0.3(5)
C64 C65 C66 C67 0.9(5)
C63 C62 C67 C66 1.1(4)
C47 C62 C67 C66 -177.1(2)
C65 C66 C67 C62 -1.6(4)
C41 C37 C68 C72 157.0(2)
C38 C37 C68 C72 -16.4(4)
Fe2 C37 C68 C72 -110.7(3)
C41 C37 C68 C69 -19.6(4)
C38 C37 C68 C69 166.9(2)
Fe2 C37 C68 C69 72.7(3)
C72 C68 C69 F7 179.3(2)
C37 C68 C69 F7 -3.8(4)
C72 C68 C69 C70 -0.2(3)
C37 C68 C69 C70 176.8(2)
C71 N6 C70 F8 -179.1(2)
C71 N6 C70 C69 0.3(4)
F7 C69 C70 N6 -179.8(2)
C68 C69 C70 N6 -0.3(4)
F7 C69 C70 F8 -0.4(4)
C68 C69 C70 F8 179.1(2)
C70 N6 C71 F6 -179.3(2)
C70 N6 C71 C72 0.1(4)
N6 C71 C72 F5 179.8(2)
F6 C71 C72 F5 -0.8(4)
N6 C71 C72 C68 -0.5(4)
F6 C71 C72 C68 178.8(2)
C69 C68 C72 F5 -179.9(2)
C37 C68 C72 F5 3.2(4)
C69 C68 C72 C71 0.5(4)
C37 C68 C72 C71 -176.4(2)
